data_2011665
loop_
_publ_author_name
'Glidewell, Christopher'
'Low, John N.'
'Wardell, James L.'

_publ_section_title
;
 Hydrogen-bonded dimers in <i>N</i>-(2-nitrophenylthio)saccharin
;
_journal_issue 12
_journal_name_full 'Acta Crystallographica Section C'
_journal_page_first 1462
_journal_page_last 1464
_journal_paper_doi 10.1107/S0108270100012415
_journal_volume 56
_journal_year 2000
_chemical_formula_moiety 'C13 H8 N2 O5 S2'
_chemical_formula_sum 'C13 H8 N2 O5 S2'
_chemical_formula_weight 336.33
_chemical_name_systematic
;
N-(2-Nitrophenylthio)saccharin
;
_space_group_IT_number 15
_symmetry_cell_setting monoclinic
_symmetry_space_group_name_Hall '-C 2yc'
_symmetry_space_group_name_H-M 'C 1 2/c 1'
_cell_angle_alpha 90.00
_cell_angle_beta 92.3600(10)
_cell_angle_gamma 90.00
_cell_formula_units_Z 8
_cell_length_a 23.6968(15)
_cell_length_b 7.6510(5)
_cell_length_c 15.1664(10)
_cell_measurement_reflns_used 2420
_cell_measurement_temperature 298(2)
_cell_measurement_theta_max 25.00
_cell_measurement_theta_min 2.68
_cell_volume 2747.4(3)
_computing_cell_refinement XPREP
_computing_data_collection 'XPREP (Bruker, 1997)'
_computing_data_reduction XPREP
_computing_molecular_graphics 'ORTEPII (Johnson, 1976) and PLATON (Spek, 2000)'
_computing_publication_material 'SHELXL97 and WordPerfect macro PRPKAPPA (Ferguson, 1999)'
_computing_structure_refinement 'SHELXL97 (Sheldrick, 1997)'
_computing_structure_solution 'SHELXS97 (Sheldrick, 1997)'
_diffrn_ambient_temperature 298(2)
_diffrn_measured_fraction_theta_full .999
_diffrn_measured_fraction_theta_max .999
_diffrn_measurement_device_type KappaCCD
_diffrn_measurement_method '\f and \w scans with \k offsets'
_diffrn_radiation_monochromator graphite
_diffrn_radiation_source 'fine-focus sealed X-ray tube'
_diffrn_radiation_type MoK\a
_diffrn_radiation_wavelength .71073
_diffrn_reflns_av_R_equivalents .026
_diffrn_reflns_av_sigmaI/netI .0377
_diffrn_reflns_limit_h_max 28
_diffrn_reflns_limit_h_min -28
_diffrn_reflns_limit_k_max 8
_diffrn_reflns_limit_k_min -9
_diffrn_reflns_limit_l_max 17
_diffrn_reflns_limit_l_min -18
_diffrn_reflns_number 8477
_diffrn_reflns_theta_full 25
_diffrn_reflns_theta_max 25.00
_diffrn_reflns_theta_min 2.68
_diffrn_standards_decay_% negligible
_exptl_absorpt_coefficient_mu .414
_exptl_absorpt_correction_T_max .960
_exptl_absorpt_correction_T_min .869
_exptl_absorpt_correction_type multi-scan
_exptl_absorpt_process_details '(SADABS; Bruker, 1997)'
_exptl_crystal_colour yellow
_exptl_crystal_density_diffrn 1.626
_exptl_crystal_density_method 'not measured'
_exptl_crystal_description plate
_exptl_crystal_F_000 1376
_exptl_crystal_size_max .35
_exptl_crystal_size_mid .25
_exptl_crystal_size_min .10
_refine_diff_density_max .237
_refine_diff_density_min -.242
_refine_ls_extinction_method none
_refine_ls_goodness_of_fit_ref .921
_refine_ls_hydrogen_treatment constr
_refine_ls_matrix_type full
_refine_ls_number_parameters 199
_refine_ls_number_reflns 2420
_refine_ls_number_restraints 0
_refine_ls_restrained_S_all .921
_refine_ls_R_factor_all .053
_refine_ls_R_factor_gt .033
_refine_ls_shift/su_max .001
_refine_ls_shift/su_mean .000
_refine_ls_structure_factor_coef Fsqd
_refine_ls_weighting_details 'w = 1/[\s^2^(Fo^2^)+(0.0445P)^2^] where P = (Fo^2^+2Fc^2^)/3'
_refine_ls_weighting_scheme calc
_refine_ls_wR_factor_ref .081
_reflns_number_gt 1740
_reflns_number_total 2420
_reflns_threshold_expression >2\s(I)
_cod_data_source_file sk1418.cif
_cod_data_source_block I
_cod_original_sg_symbol_H-M 'C 2/c'
_cod_database_code 2011665
_cod_database_fobs_code 2011665

loop_
_symmetry_equiv_pos_as_xyz
'x, y, z'
'-x, y, -z+1/2'
'-x, -y, -z'
'x, -y, z+1/2'
'x+1/2, y+1/2, z'
'-x+1/2, y+1/2, -z+1/2'
'-x+1/2, -y+1/2, -z'
'x+1/2, -y+1/2, z+1/2'

loop_
_atom_site_label
_atom_site_fract_x
_atom_site_fract_y
_atom_site_fract_z
_atom_site_U_iso_or_equiv
_atom_site_adp_type
_atom_site_calc_flag
_atom_site_refinement_flags
_atom_site_occupancy
_atom_site_disorder_assembly
_atom_site_disorder_group
_atom_site_type_symbol
S1 .85203(3) .40865(8) .02879(4) .05091(19) Uani d . 1 . . S
C11 .91310(9) .3797(3) -.03385(13) .0380(5) Uani d . 1 . . C
C12 .93616(9) .5201(3) -.07903(13) .0392(5) Uani d . 1 . . C
N1 .91033(10) .6916(2) -.07343(13) .0503(5) Uani d . 1 . . N
O11 .86521(9) .7009(2) -.03682(13) .0757(6) Uani d . 1 . . O
O12 .93362(8) .8179(2) -.10435(13) .0692(6) Uani d . 1 . . O
C13 .98344(10) .5039(3) -.12831(14) .0489(6) Uani d . 1 . . C
C14 1.00923(11) .3438(3) -.13454(16) .0537(6) Uani d . 1 . . C
C15 .98689(10) .2026(3) -.09110(15) .0487(6) Uani d . 1 . . C
C16 .94000(10) .2193(3) -.04172(15) .0434(5) Uani d . 1 . . C
N2 .84796(8) .2100(2) .07937(12) .0461(5) Uani d . 1 . . N
S2 .87621(3) .18599(7) .18263(4) .04568(18) Uani d . 1 . . S
O21 .85659(9) .3214(2) .23753(11) .0643(5) Uani d . 1 . . O
O22 .93548(7) .1616(2) .17862(12) .0644(5) Uani d . 1 . . O
C21 .84104(9) -.0115(3) .19775(14) .0396(5) Uani d . 1 . . C
C22 .80770(9) -.0542(3) .12378(14) .0416(5) Uani d . 1 . . C
C23 .77640(10) -.2066(3) .12412(16) .0522(6) Uani d . 1 . . C
C24 .78064(11) -.3122(3) .19736(17) .0590(7) Uani d . 1 . . C
C25 .81389(12) -.2679(3) .26993(17) .0583(7) Uani d . 1 . . C
C26 .84473(10) -.1158(3) .27165(16) .0503(6) Uani d . 1 . . C
C27 .81064(9) .0754(3) .05071(15) .0430(5) Uani d . 1 . . C
H13 .9978 .6006 -.1571 .059 Uiso calc R 1 . . H
H14 1.0412 .3306 -.1675 .064 Uiso calc R 1 . . H
H15 1.0040 .0938 -.0955 .058 Uiso calc R 1 . . H
H16 .9260 .1219 -.0131 .052 Uiso calc R 1 . . H
H23 .7530 -.2370 .0758 .063 Uiso calc R 1 . . H
H24 .7604 -.4163 .1977 .071 Uiso calc R 1 . . H
H25 .8156 -.3418 .3187 .070 Uiso calc R 1 . . H
H26 .8672 -.0845 .3208 .060 Uiso calc R 1 . . H
O7 .78763(7) .0703(2) -.02118(10) .0598(5) Uani d . 1 . . O

loop_
_atom_site_aniso_label
_atom_site_aniso_U_11
_atom_site_aniso_U_22
_atom_site_aniso_U_33
_atom_site_aniso_U_12
_atom_site_aniso_U_13
_atom_site_aniso_U_23
S1 .0516(4) .0466(4) .0553(4) .0061(3) .0116(3) .0112(3)
C11 .0405(13) .0370(12) .0361(12) -.0023(10) -.0035(10) .0008(9)
C12 .0462(14) .0340(12) .0367(12) -.0024(10) -.0060(10) -.0008(9)
N1 .0658(15) .0383(12) .0462(12) .0000(11) -.0049(11) .0055(9)
O11 .0859(15) .0548(12) .0884(15) .0234(11) .0293(12) .0192(10)
O12 .0864(15) .0371(10) .0834(14) -.0118(9) -.0035(11) .0144(9)
C13 .0529(15) .0498(15) .0440(14) -.0125(12) .0002(11) .0033(11)
C14 .0484(16) .0641(17) .0489(15) -.0018(13) .0062(12) -.0052(12)
C15 .0494(15) .0433(14) .0532(15) .0061(11) -.0016(12) -.0062(11)
C16 .0497(14) .0345(12) .0456(13) -.0023(11) -.0020(11) .0012(10)
N2 .0493(12) .0474(12) .0415(11) -.0099(9) -.0005(9) .0074(9)
S2 .0483(4) .0431(3) .0453(4) -.0078(3) -.0023(3) .0021(3)
O21 .0934(15) .0437(10) .0553(11) .0012(9) -.0047(10) -.0076(8)
O22 .0424(11) .0794(13) .0709(13) -.0172(9) -.0039(9) .0097(9)
C21 .0376(12) .0391(12) .0423(13) -.0024(10) .0054(10) -.0005(10)
C22 .0365(12) .0476(13) .0412(13) -.0025(10) .0071(10) -.0042(10)
C23 .0519(15) .0556(16) .0494(15) -.0154(12) .0056(12) -.0117(12)
C24 .0675(18) .0450(15) .0656(18) -.0164(13) .0152(15) -.0008(13)
C25 .0699(18) .0483(15) .0572(17) -.0016(13) .0076(14) .0098(12)
C26 .0536(15) .0509(15) .0461(14) -.0008(12) -.0021(11) .0043(11)
C27 .0383(13) .0510(14) .0402(13) -.0025(11) .0050(10) -.0037(11)
O7 .0632(11) .0728(12) .0428(10) -.0073(9) -.0063(8) .0005(8)

loop_
_atom_type_symbol
_atom_type_description
_atom_type_scat_dispersion_real
_atom_type_scat_dispersion_imag
_atom_type_scat_source
C C .0033 .0016 'International Tables Vol C Tables 4.2.6.8 and 6.1.1.4'
H H .0000 .0000 'International Tables Vol C Tables 4.2.6.8 and 6.1.1.4'
N N .0061 .0033 'International Tables Vol C Tables 4.2.6.8 and 6.1.1.4'
O O .0106 .0060 'International Tables Vol C Tables 4.2.6.8 and 6.1.1.4'
S S .1246 .1234 'International Tables Vol C Tables 4.2.6.8 and 6.1.1.4'

loop_
_geom_angle_atom_site_label_1
_geom_angle_atom_site_label_2
_geom_angle_atom_site_label_3
_geom_angle
_geom_angle_publ_flag
N2 S1 C11 101.04(10) y
C16 C11 C12 116.5(2) no
C16 C11 S1 122.83(17) no
C12 C11 S1 120.64(17) no
C13 C12 C11 122.7(2) no
C13 C12 N1 117.9(2) no
C11 C12 N1 119.5(2) no
O11 N1 O12 123.1(2) y
O12 N1 C12 119.8(2) no
O11 N1 C12 117.1(2) no
O21 S2 O22 117.98(11) y
S1 N2 S2 119.09(11) y
S1 N2 C27 123.81(15) y
S2 N2 C27 115.17(14) y
N2 S2 C21 92.45(9) y
S2 C21 C22 110.95(16) y
C21 C22 C27 113.75(19) y
C22 C27 N2 107.67(18) y
C14 C13 C12 119.4(2) no
C14 C13 H13 120.3 no
C12 C13 H13 120.3 no
C13 C14 C15 118.9(2) no
C13 C14 H14 120.5 no
C15 C14 H14 120.5 no
C16 C15 C14 121.5(2) no
C16 C15 H15 119.2 no
C14 C15 H15 119.2 no
C15 C16 C11 120.9(2) no
C15 C16 H16 119.5 no
C11 C16 H16 119.5 no
O21 S2 N2 109.75(10) no
O22 S2 N2 109.25(10) no
O21 S2 C21 112.65(11) no
O22 S2 C21 111.75(11) no
C26 C21 C22 122.6(2) no
C26 C21 S2 126.47(17) no
C23 C22 C21 119.0(2) no
C23 C22 C27 127.3(2) no
C24 C23 C22 118.5(2) no
C24 C23 H23 120.7 no
C22 C23 H23 120.7 no
C25 C24 C23 121.7(2) no
C25 C24 H24 119.2 no
C23 C24 H24 119.2 no
C24 C25 C26 120.8(2) no
C24 C25 H25 119.6 no
C26 C25 H25 119.6 no
C25 C26 C21 117.4(2) no
C25 C26 H26 121.3 no
C21 C26 H26 121.3 no
O7 C27 N2 123.9(2) no
O7 C27 C22 128.4(2) no

loop_
_geom_bond_atom_site_label_1
_geom_bond_atom_site_label_2
_geom_bond_site_symmetry_2
_geom_bond_distance
_geom_bond_publ_flag
C11 C16 . 1.391(3) no
C11 C12 . 1.398(3) no
C12 C13 . 1.378(3) no
N1 O11 . 1.227(3) y
N1 O12 . 1.216(2) y
N1 C12 . 1.452(3) y
S1 C11 . 1.777(2) y
S1 N2 . 1.7072(18) y
C13 C14 . 1.375(3) no
C13 H13 . .9300 no
C14 C15 . 1.382(3) no
C14 H14 . .9300 no
C15 C16 . 1.371(3) no
C15 H15 . .9300 no
C16 H16 . .9300 no
S2 N2 . 1.6876(19) y
C27 N2 . 1.414(3) y
S2 O21 . 1.4195(17) y
S2 O22 . 1.4206(18) y
S2 C21 . 1.745(2) y
C21 C26 . 1.375(3) no
C21 C22 . 1.384(3) no
C22 C23 . 1.382(3) no
C22 C27 . 1.491(3) no
C23 C24 . 1.374(3) no
C23 H23 . .9300 no
C24 C25 . 1.369(3) no
C24 H24 . .9300 no
C25 C26 . 1.374(3) no
C25 H25 . .9300 no
C26 H26 . .9300 no
C27 O7 . 1.199(2) no

loop_
_geom_hbond_atom_site_label_D
_geom_hbond_atom_site_label_H
_geom_hbond_atom_site_label_A
_geom_hbond_site_symmetry_A
_geom_hbond_distance_DH
_geom_hbond_distance_HA
_geom_hbond_distance_DA
_geom_hbond_angle_DHA
_geom_hbond_publ_flag
C13 H13 O22 3_765 .93 2.44 3.308(3) 155 y

loop_
_geom_torsion_atom_site_label_1
_geom_torsion_atom_site_label_2
_geom_torsion_atom_site_label_3
_geom_torsion_atom_site_label_4
_geom_torsion
_geom_torsion_publ_flag
N2 S1 C11 C16 8.04(19) no
C12 C11 S1 N2 -172.72(16) y
C16 C11 C12 C13 -.8(3) no
S1 C11 C12 C13 179.94(16) no
C16 C11 C12 N1 -179.75(18) no
S1 C11 C12 N1 1.0(3) no
C13 C12 N1 O12 -7.1(3) no
C11 C12 N1 O12 171.91(19) no
C13 C12 N1 O11 172.9(2) no
C11 C12 N1 O11 -8.0(3) y
C11 C12 C13 C14 .5(3) no
N1 C12 C13 C14 179.53(19) no
C12 C13 C14 C15 .1(3) no
C13 C14 C15 C16 -.4(4) no
C14 C15 C16 C11 .2(3) no
C12 C11 C16 C15 .4(3) no
S1 C11 C16 C15 179.68(17) no
C11 S1 N2 S2 95.94(14) y
C11 S1 N2 C27 -100.68(19) y
C27 N2 S2 O21 -114.43(17) no
S1 N2 S2 O21 50.35(16) no
C27 N2 S2 O22 114.78(17) no
S1 N2 S2 O22 -80.45(15) no
C27 N2 S2 C21 .71(18) no
S1 N2 S2 C21 165.49(13) no
O21 S2 C21 C26 -68.5(2) no
O22 S2 C21 C26 67.0(2) no
N2 S2 C21 C26 178.9(2) no
O21 S2 C21 C22 111.81(17) no
O22 S2 C21 C22 -112.66(17) no
N2 S2 C21 C22 -.80(17) no
C26 C21 C22 C23 .6(3) no
S2 C21 C22 C23 -179.67(18) no
C26 C21 C22 C27 -179.0(2) no
S2 C21 C22 C27 .7(2) no
C21 C22 C23 C24 -1.5(4) no
C27 C22 C23 C24 178.1(2) no
C22 C23 C24 C25 1.5(4) no
C23 C24 C25 C26 -.5(4) no
C24 C25 C26 C21 -.4(4) no
C22 C21 C26 C25 .3(4) no
S2 C21 C26 C25 -179.3(2) no
S2 N2 C27 O7 -178.71(19) no
S1 N2 C27 O7 17.3(3) no
S2 N2 C27 C22 -.4(2) no
S1 N2 C27 C22 -164.40(15) no
C23 C22 C27 O7 -1.6(4) no
C21 C22 C27 O7 178.0(2) no
C23 C22 C27 N2 -179.8(2) no
C21 C22 C27 N2 -.2(3) no

loop_
_cod_related_entry_id
_cod_related_entry_database
_cod_related_entry_code
1 ChemSpider 344379
